data_4036269
loop_
_publ_author_name
'Sharma, Shikha'
'Rajale, Trideep'
'Unruh, Daniel K.'
'Birney, David M.'

_publ_section_title
;
 Competitive Pseudopericyclic [3,3]- and [3,5]-Sigmatropic Rearrangements
 of Trichloroacetimidates.
;
_journal_issue 23
_journal_name_full 'The Journal of organic chemistry'
_journal_page_first 11734
_journal_page_last 11743
_journal_paper_doi 10.1021/acs.joc.5b01355
_journal_volume 80
_journal_year 2015
_chemical_formula_sum 'C14 H14 Cl3 N O2'
_chemical_formula_weight 334.61
_space_group_IT_number 14
_space_group_name_Hall '-P 2ybc'
_space_group_name_H-M_alt 'P 1 21/c 1'
_symmetry_cell_setting monoclinic
_symmetry_Int_Tables_number 14
_symmetry_space_group_name_Hall '-P 2ybc'
_symmetry_space_group_name_H-M 'P 1 21/c 1'
_atom_sites_solution_hydrogens geom
_atom_sites_solution_primary dual
_atom_sites_solution_secondary difmap
_audit_creation_date 2015-05-18T12:24:33-00:00
_audit_creation_method 'WinGX routine CIF_UPDATE'
_cell_angle_alpha 90
_cell_angle_beta 101.4340(18)
_cell_angle_gamma 90
_cell_formula_units_Z 4
_cell_length_a 7.9798(12)
_cell_length_b 16.263(3)
_cell_length_c 11.1573(17)
_cell_measurement_reflns_used 6006
_cell_measurement_temperature 100(2)
_cell_measurement_theta_max 27.88
_cell_measurement_theta_min 2.24
_cell_volume 1419.2(4)
_computing_cell_refinement 'Bruker SAINT'
_computing_data_collection 'Bruker APEX2'
_computing_data_reduction 'Bruker SAINT'
_computing_structure_refinement 'SHELXL-2014/7 (Sheldrick, 2014)'
_computing_structure_solution 'SHELXS-97 (Sheldrick 2008)'
_diffrn_ambient_temperature 100(2)
_diffrn_measured_fraction_theta_full 1
_diffrn_measured_fraction_theta_max 0.996
_diffrn_measurement_device_type 'Bruker APEX-II CCD'
_diffrn_measurement_method '\w scans'
_diffrn_radiation_monochromator graphite
_diffrn_radiation_source 'fine-focus sealed tube'
_diffrn_radiation_type MoK\a
_diffrn_radiation_wavelength 0.71073
_diffrn_reflns_av_R_equivalents 0.0348
_diffrn_reflns_Laue_measured_fraction_full 1
_diffrn_reflns_Laue_measured_fraction_max 0.996
_diffrn_reflns_limit_h_max 10
_diffrn_reflns_limit_h_min -10
_diffrn_reflns_limit_k_max 21
_diffrn_reflns_limit_k_min -21
_diffrn_reflns_limit_l_max 14
_diffrn_reflns_limit_l_min -14
_diffrn_reflns_number 17294
_diffrn_reflns_point_group_measured_fraction_full 1
_diffrn_reflns_point_group_measured_fraction_max 0.996
_diffrn_reflns_theta_full 25.242
_diffrn_reflns_theta_max 27.98
_diffrn_reflns_theta_min 2.244
_exptl_absorpt_coefficient_mu 0.645
_exptl_absorpt_correction_T_max 0.7456
_exptl_absorpt_correction_T_min 0.6981
_exptl_absorpt_correction_type multi-scan
_exptl_absorpt_process_details SADABS
_exptl_crystal_colour colourless
_exptl_crystal_density_diffrn 1.566
_exptl_crystal_description prism
_exptl_crystal_F_000 688
_exptl_crystal_size_max 0.26
_exptl_crystal_size_mid 0.15
_exptl_crystal_size_min 0.04
_refine_diff_density_max 0.456
_refine_diff_density_min -0.247
_refine_diff_density_rms 0.059
_refine_ls_extinction_method none
_refine_ls_goodness_of_fit_ref 1.022
_refine_ls_hydrogen_treatment constr
_refine_ls_matrix_type full
_refine_ls_number_parameters 182
_refine_ls_number_reflns 3399
_refine_ls_number_restraints 0
_refine_ls_restrained_S_all 1.022
_refine_ls_R_factor_all 0.0366
_refine_ls_R_factor_gt 0.0288
_refine_ls_shift/su_max 0.001
_refine_ls_shift/su_mean 0
_refine_ls_structure_factor_coef Fsqd
_refine_ls_weighting_details 'w=1/[\s^2^(Fo^2^)+(0.0321P)^2^+0.7635P] where P=(Fo^2^+2Fc^2^)/3'
_refine_ls_weighting_scheme calc
_refine_ls_wR_factor_gt 0.067
_refine_ls_wR_factor_ref 0.0711
_reflns_number_gt 2888
_reflns_number_total 3399
_reflns_threshold_expression 'I > 2\s(I)'
_cod_data_source_file jo5b01355_si_002.cif
_cod_data_source_block 19
_cod_original_sg_symbol_H-M 'P 21/c'
_cod_database_code 4036269

loop_
_symmetry_equiv_pos_as_xyz
'x, y, z'
'-x, y+1/2, -z+1/2'
'-x, -y, -z'
'x, -y-1/2, z-1/2'

loop_
_atom_site_label
_atom_site_type_symbol
_atom_site_fract_x
_atom_site_fract_y
_atom_site_fract_z
_atom_site_U_iso_or_equiv
_atom_site_adp_type
_atom_site_occupancy
_atom_site_calc_flag
Cl1 Cl 1.10284(5) 0.41546(2) 0.65561(3) 0.01725(9) Uani 1 d
Cl2 Cl 0.97779(5) 0.39686(2) 0.88064(3) 0.01898(10) Uani 1 d
Cl3 Cl 0.79415(5) 0.32310(2) 0.65654(4) 0.02153(10) Uani 1 d
O1 O 0.89647(12) 0.55352(6) 0.74585(9) 0.0128(2) Uani 1 d
O2 O 0.60799(13) 0.60930(6) 0.49883(9) 0.0130(2) Uani 1 d
H2 H 0.5197 0.5886 0.4558 0.02 Uiso 1 calc
N1 N 0.66830(15) 0.49266(7) 0.62474(11) 0.0109(2) Uani 1 d
C1 C 0.81524(18) 0.48711(9) 0.69225(13) 0.0112(3) Uani 1 d
C2 C 0.62515(18) 0.58180(9) 0.61973(13) 0.0103(3) Uani 1 d
C3 C 0.46233(18) 0.59812(9) 0.67127(13) 0.0116(3) Uani 1 d
H3 H 0.3583 0.5764 0.6152 0.014 Uiso 1 calc
C4 C 0.5847(2) 0.72358(9) 0.76037(14) 0.0159(3) Uani 1 d
H4 H 0.5925 0.7807 0.7782 0.019 Uiso 1 calc
C5 C 0.48381(18) 0.55904(9) 0.80022(13) 0.0129(3) Uani 1 d
H5 H 0.4985 0.4982 0.7946 0.015 Uiso 1 calc
C6 C 0.8853(2) 0.68251(9) 0.64241(14) 0.0157(3) Uani 1 d
H6A H 0.9891 0.6987 0.7004 0.024 Uiso 1 calc
H6B H 0.8168 0.7315 0.6151 0.024 Uiso 1 calc
H6C H 0.917 0.6553 0.5717 0.024 Uiso 1 calc
C7 C 0.45175(19) 0.69005(9) 0.68602(14) 0.0146(3) Uani 1 d
H7 H 0.3572 0.7215 0.6452 0.018 Uiso 1 calc
C8 C 0.78227(18) 0.62398(9) 0.70415(13) 0.0115(3) Uani 1 d
C9 C 0.64327(19) 0.59730(9) 0.88619(13) 0.0140(3) Uani 1 d
H9 H 0.7291 0.5534 0.916 0.017 Uiso 1 calc
C10 C 0.72303(18) 0.66275(9) 0.81425(13) 0.0128(3) Uani 1 d
H10 H 0.8201 0.6913 0.8688 0.015 Uiso 1 calc
C12 C 0.3386(2) 0.57776(10) 0.86375(15) 0.0173(3) Uani 1 d
H12 H 0.2233 0.5625 0.8326 0.021 Uiso 1 calc
C13 C 0.91660(18) 0.40833(9) 0.71943(13) 0.0132(3) Uani 1 d
C14 C 0.5770(2) 0.63523(11) 0.99550(14) 0.0206(3) Uani 1 d
H14A H 0.6325 0.6091 1.0734 0.025 Uiso 1 calc
H14B H 0.5989 0.6952 1.001 0.025 Uiso 1 calc
C15 C 0.3890(2) 0.61778(11) 0.96759(15) 0.0205(3) Uani 1 d
H15 H 0.3136 0.6339 1.0194 0.025 Uiso 1 calc

loop_
_atom_site_aniso_label
_atom_site_aniso_U_11
_atom_site_aniso_U_22
_atom_site_aniso_U_33
_atom_site_aniso_U_23
_atom_site_aniso_U_13
_atom_site_aniso_U_12
Cl1 0.01356(18) 0.01991(19) 0.01960(19) -0.00241(14) 0.00647(14) 0.00232(14)
Cl2 0.01746(19) 0.0240(2) 0.01516(18) 0.00456(14) 0.00257(14) 0.00625(15)
Cl3 0.01650(19) 0.01095(18) 0.0331(2) -0.00026(15) -0.00479(16) -0.00064(14)
O1 0.0087(5) 0.0120(5) 0.0165(5) -0.0022(4) -0.0007(4) 0.0002(4)
O2 0.0119(5) 0.0151(5) 0.0108(5) 0.0016(4) -0.0006(4) -0.0024(4)
N1 0.0100(6) 0.0109(6) 0.0119(6) -0.0004(5) 0.0020(5) 0.0007(5)
C1 0.0106(7) 0.0105(7) 0.0131(7) -0.0006(5) 0.0040(5) -0.0012(5)
C2 0.0101(7) 0.0093(6) 0.0106(6) -0.0002(5) 0.0000(5) -0.0013(5)
C3 0.0079(6) 0.0126(7) 0.0135(7) -0.0019(5) 0.0006(5) -0.0010(5)
C4 0.0165(7) 0.0113(7) 0.0213(8) -0.0016(6) 0.0067(6) -0.0002(6)
C5 0.0106(7) 0.0131(7) 0.0153(7) -0.0005(6) 0.0033(6) -0.0017(5)
C6 0.0139(7) 0.0153(7) 0.0180(7) -0.0013(6) 0.0034(6) -0.0048(6)
C7 0.0133(7) 0.0131(7) 0.0178(7) 0.0011(6) 0.0038(6) 0.0022(6)
C8 0.0099(7) 0.0107(7) 0.0130(7) -0.0002(5) -0.0002(5) -0.0001(5)
C9 0.0110(7) 0.0175(7) 0.0133(7) -0.0002(6) 0.0020(6) -0.0020(6)
C10 0.0112(7) 0.0133(7) 0.0138(7) -0.0032(5) 0.0019(6) -0.0031(6)
C12 0.0117(7) 0.0203(8) 0.0212(8) -0.0005(6) 0.0059(6) -0.0032(6)
C13 0.0086(6) 0.0162(7) 0.0141(7) -0.0010(6) 0.0003(5) -0.0002(6)
C14 0.0184(8) 0.0293(9) 0.0152(7) -0.0060(7) 0.0063(6) -0.0048(7)
C15 0.0171(8) 0.0255(9) 0.0215(8) -0.0045(7) 0.0098(6) -0.0027(7)

loop_
_atom_type_symbol
_atom_type_description
_atom_type_scat_dispersion_real
_atom_type_scat_dispersion_imag
_atom_type_scat_source
C C 0.0033 0.0016 'International Tables Vol C Tables 4.2.6.8 and 6.1.1.4'
H H 0 0 'International Tables Vol C Tables 4.2.6.8 and 6.1.1.4'
N N 0.0061 0.0033 'International Tables Vol C Tables 4.2.6.8 and 6.1.1.4'
O O 0.0106 0.006 'International Tables Vol C Tables 4.2.6.8 and 6.1.1.4'
Cl Cl 0.1484 0.1585 'International Tables Vol C Tables 4.2.6.8 and 6.1.1.4'

loop_
_geom_angle_atom_site_label_1
_geom_angle_atom_site_label_2
_geom_angle_atom_site_label_3
_geom_angle
C1 O1 C8 105.71(10)
C1 N1 C2 105.79(12)
N1 C1 O1 121.22(13)
N1 C1 C13 125.11(13)
O1 C1 C13 113.67(12)
O2 C2 N1 108.94(11)
O2 C2 C3 112.00(11)
N1 C2 C3 111.03(11)
O2 C2 C8 110.62(11)
N1 C2 C8 104.59(11)
C3 C2 C8 109.42(11)
C7 C3 C2 106.29(12)
C7 C3 C5 107.65(12)
C2 C3 C5 109.18(11)
C7 C4 C10 114.14(14)
C12 C5 C3 113.59(12)
C12 C5 C9 103.87(12)
C3 C5 C9 109.45(12)
C4 C7 C3 114.85(14)
O1 C8 C6 105.92(11)
O1 C8 C10 109.52(11)
C6 C8 C10 112.81(12)
O1 C8 C2 102.65(11)
C6 C8 C2 116.38(12)
C10 C8 C2 108.88(11)
C10 C9 C14 112.00(13)
C10 C9 C5 108.95(12)
C14 C9 C5 106.14(12)
C4 C10 C8 105.44(12)
C4 C10 C9 108.27(12)
C8 C10 C9 110.88(12)
C15 C12 C5 112.57(14)
C1 C13 Cl3 110.76(10)
C1 C13 Cl1 108.73(10)
Cl3 C13 Cl1 109.54(8)
C1 C13 Cl2 108.68(10)
Cl3 C13 Cl2 109.89(8)
Cl1 C13 Cl2 109.21(8)
C15 C14 C9 104.17(12)
C12 C15 C14 113.24(14)

loop_
_geom_bond_atom_site_label_1
_geom_bond_atom_site_label_2
_geom_bond_distance
Cl1 C13 1.7745(15)
Cl2 C13 1.7777(15)
Cl3 C13 1.7598(15)
O1 C1 1.3381(17)
O1 C8 1.4806(17)
O2 C2 1.4018(17)
N1 C1 1.2650(18)
N1 C2 1.4886(18)
C1 C13 1.513(2)
C2 C3 1.544(2)
C2 C8 1.5689(19)
C3 C7 1.508(2)
C3 C5 1.551(2)
C4 C7 1.328(2)
C4 C10 1.515(2)
C5 C12 1.505(2)
C5 C9 1.563(2)
C6 C8 1.511(2)
C8 C10 1.536(2)
C9 C10 1.544(2)
C9 C14 1.550(2)
C12 C15 1.320(2)
C14 C15 1.497(2)
